data_7038196
loop_
_publ_author_name
'Grubba, Rafa\/l'
'Zauliczny, Mateusz'
'Ponikiewski, \/Lukasz'
'Pikies, Jerzy'

_publ_section_title
;
 The reactivity of 1,1-dichloro-2,2-di-tert-butyldiphosphane towards
 lithiated metal carbonyls: a new entry to phosphanylphosphinidene dimers.
;
_journal_issue 12
_journal_name_full 'Dalton transactions (Cambridge, England : 2003)'
_journal_page_first 4961
_journal_page_last 4964
_journal_paper_doi 10.1039/c5dt04983k
_journal_volume 45
_journal_year 2016
_chemical_absolute_configuration unk
_chemical_formula_moiety 'C13 H15 Cl Mo O3'
_chemical_formula_sum 'C13 H15 Cl Mo O3'
_chemical_formula_weight 350.64
_chemical_name_systematic
;
 ?
;
_space_group_IT_number 2
_symmetry_cell_setting triclinic
_symmetry_Int_Tables_number 2
_symmetry_space_group_name_Hall '-P 1'
_symmetry_space_group_name_H-M 'P -1'
_atom_sites_solution_hydrogens geom
_atom_sites_solution_primary direct
_atom_sites_solution_secondary difmap
_audit_creation_date 2015-11-16
_audit_creation_method 'WinGX routine CIF_UPDATE'
_audit_update_record
;
2015-12-04 deposited with the CCDC.
2016-01-19 downloaded from the CCDC.
;
_cell_angle_alpha 102.766(17)
_cell_angle_beta 94.080(19)
_cell_angle_gamma 113.988(19)
_cell_formula_units_Z 2
_cell_length_a 6.8023(18)
_cell_length_b 8.1638(18)
_cell_length_c 14.697(3)
_cell_measurement_reflns_used 1273
_cell_measurement_temperature 150(2)
_cell_measurement_theta_max 24.61
_cell_measurement_theta_min 3.28
_cell_volume 715.3(3)
_computing_cell_refinement 'STOE X-AREA'
_computing_data_collection 'STOE X-AREA'
_computing_data_reduction 'STOE X-RED'
_computing_structure_refinement 'SHELXL-97 (Sheldrick, 2008)'
_diffrn_ambient_temperature 150(2)
_diffrn_detector 'image plate (34 cm diameter)'
_diffrn_detector_area_resol_mean 6.67
_diffrn_measured_fraction_theta_full 0.991
_diffrn_measured_fraction_theta_max 0.991
_diffrn_measurement_device '2-circle goniometer'
_diffrn_measurement_device_type 'STOE IPDS 2T'
_diffrn_measurement_method 'rotation method'
_diffrn_radiation_monochromator graphite
_diffrn_radiation_type MoK\a
_diffrn_radiation_wavelength 0.71073
_diffrn_reflns_av_R_equivalents 0.0521
_diffrn_reflns_av_unetI/netI 0.0509
_diffrn_reflns_limit_h_max 8
_diffrn_reflns_limit_h_min -8
_diffrn_reflns_limit_k_max 10
_diffrn_reflns_limit_k_min -9
_diffrn_reflns_limit_l_max 18
_diffrn_reflns_limit_l_min -18
_diffrn_reflns_number 5898
_diffrn_reflns_theta_full 26
_diffrn_reflns_theta_max 26
_diffrn_reflns_theta_min 4
_diffrn_source 'GeniX Mo, 0.05 x 0.05 mm2 microfocus'
_exptl_absorpt_coefficient_mu 1.1
_exptl_absorpt_correction_T_max 0.9338
_exptl_absorpt_correction_T_min 0.8525
_exptl_absorpt_correction_type integration
_exptl_crystal_colour red
_exptl_crystal_density_diffrn 1.628
_exptl_crystal_density_method 'not measured'
_exptl_crystal_description block
_exptl_crystal_F_000 352
_exptl_crystal_size_max 0.23
_exptl_crystal_size_mid 0.22
_exptl_crystal_size_min 0.21
_refine_diff_density_max 0.924
_refine_diff_density_min -0.912
_refine_diff_density_rms 0.097
_refine_ls_extinction_method none
_refine_ls_goodness_of_fit_ref 1
_refine_ls_hydrogen_treatment constr
_refine_ls_matrix_type full
_refine_ls_number_parameters 168
_refine_ls_number_reflns 2787
_refine_ls_number_restraints 0
_refine_ls_restrained_S_all 1
_refine_ls_R_factor_all 0.0546
_refine_ls_R_factor_gt 0.0422
_refine_ls_shift/su_max 0.001
_refine_ls_shift/su_mean 0
_refine_ls_structure_factor_coef Fsqd
_refine_ls_weighting_details 'calc w=1/[\s^2^(Fo^2^)+(0.0699P)^2^+0.0000P] where P=(Fo^2^+2Fc^2^)/3'
_refine_ls_weighting_scheme calc
_refine_ls_wR_factor_gt 0.1037
_refine_ls_wR_factor_ref 0.1087
_reflns_number_gt 2272
_reflns_number_total 2787
_reflns_threshold_expression >2\s(I)
_cod_data_source_file c5dt04983k2.cif
_cod_data_source_block mz8
_cod_depositor_comments 'Adding full bibliography for 7038194--7038196.cif.'
_cod_database_code 7038196

loop_
_symmetry_equiv_pos_as_xyz
'x, y, z'
'-x, -y, -z'

loop_
_atom_site_label
_atom_site_type_symbol
_atom_site_fract_x
_atom_site_fract_y
_atom_site_fract_z
_atom_site_U_iso_or_equiv
_atom_site_adp_type
_atom_site_occupancy
_atom_site_symmetry_multiplicity
_atom_site_calc_flag
_atom_site_refinement_flags
Mo1 Mo -0.43413(6) 0.06058(5) 0.76072(2) 0.03833(15) Uani 1 1 d .
O1 O -0.8781(7) -0.2457(6) 0.6425(3) 0.0703(11) Uani 1 1 d .
O2 O -0.6476(7) -0.1383(6) 0.9101(3) 0.0735(11) Uani 1 1 d .
O3 O -0.4097(7) 0.3921(6) 0.9185(3) 0.0709(11) Uani 1 1 d .
Cl1 Cl -0.5338(2) 0.24240(19) 0.66360(10) 0.0637(3) Uani 1 1 d .
C1 C -0.2605(7) -0.1012(6) 0.6708(3) 0.0416(9) Uani 1 1 d .
C2 C -0.2141(7) -0.0921(6) 0.7689(3) 0.0418(9) Uani 1 1 d .
C3 C -0.0919(6) 0.1001(6) 0.8215(3) 0.0399(9) Uani 1 1 d .
C4 C -0.0639(6) 0.2084(6) 0.7552(3) 0.0407(9) Uani 1 1 d .
C5 C -0.1653(6) 0.0839(6) 0.6626(3) 0.0399(9) Uani 1 1 d .
C6 C -0.3734(8) -0.2770(7) 0.5907(3) 0.0539(11) Uani 1 1 d .
H6A H -0.4437 -0.252 0.5383 0.081 Uiso 1 1 calc R
H6B H -0.4844 -0.3733 0.613 0.081 Uiso 1 1 calc R
H6C H -0.2657 -0.3204 0.5688 0.081 Uiso 1 1 calc R
C7 C -0.2565(8) -0.2549(7) 0.8086(4) 0.0531(11) Uani 1 1 d .
H7A H -0.1221 -0.2711 0.8177 0.08 Uiso 1 1 calc R
H7B H -0.3714 -0.3679 0.7645 0.08 Uiso 1 1 calc R
H7C H -0.3037 -0.2321 0.8697 0.08 Uiso 1 1 calc R
C8 C 0.0094(8) 0.1693(7) 0.9247(3) 0.0514(11) Uani 1 1 d .
H8A H 0.1494 0.1616 0.9324 0.077 Uiso 1 1 calc R
H8B H -0.089 0.0923 0.9599 0.077 Uiso 1 1 calc R
H8C H 0.034 0.2992 0.9493 0.077 Uiso 1 1 calc R
C9 C 0.0693(8) 0.4149(6) 0.7758(4) 0.0538(12) Uani 1 1 d .
H9A H 0.087 0.4736 0.8435 0.081 Uiso 1 1 calc R
H9B H -0.0056 0.4656 0.7386 0.081 Uiso 1 1 calc R
H9C H 0.2134 0.4404 0.7586 0.081 Uiso 1 1 calc R
C10 C -0.1539(8) 0.1394(8) 0.5716(3) 0.0544(12) Uani 1 1 d .
H10A H -0.0073 0.17 0.5564 0.082 Uiso 1 1 calc R
H10B H -0.1843 0.2486 0.5788 0.082 Uiso 1 1 calc R
H10C H -0.2625 0.0359 0.5203 0.082 Uiso 1 1 calc R
C11 C -0.7340(8) -0.1411(8) 0.6834(4) 0.0538(12) Uani 1 1 d .
C12 C -0.5723(9) -0.0682(7) 0.8583(4) 0.0565(12) Uani 1 1 d .
C13 C -0.4234(8) 0.2816(9) 0.8659(4) 0.0562(13) Uani 1 1 d .

loop_
_atom_site_aniso_label
_atom_site_aniso_U_11
_atom_site_aniso_U_22
_atom_site_aniso_U_33
_atom_site_aniso_U_23
_atom_site_aniso_U_13
_atom_site_aniso_U_12
Mo1 0.0388(2) 0.0376(2) 0.0351(2) 0.00919(14) 0.00720(13) 0.01346(15)
O1 0.087(3) 0.058(2) 0.054(2) 0.0163(18) 0.002(2) 0.021(2)
O2 0.085(3) 0.067(2) 0.051(2) 0.0167(19) 0.023(2) 0.015(2)
O3 0.088(3) 0.052(2) 0.050(2) 0.0065(18) 0.0121(19) 0.012(2)
Cl1 0.0740(8) 0.0595(8) 0.0585(8) 0.0139(6) 0.0085(6) 0.0317(6)
C1 0.043(2) 0.043(2) 0.040(2) 0.0063(18) 0.0107(17) 0.0209(19)
C2 0.040(2) 0.040(2) 0.046(2) 0.0121(18) 0.0064(17) 0.0188(18)
C3 0.0373(19) 0.039(2) 0.039(2) 0.0099(17) 0.0053(16) 0.0140(17)
C4 0.0364(19) 0.038(2) 0.044(2) 0.0093(18) 0.0090(16) 0.0132(17)
C5 0.041(2) 0.044(2) 0.040(2) 0.0146(18) 0.0119(17) 0.0208(18)
C6 0.056(3) 0.052(3) 0.046(3) 0.003(2) 0.003(2) 0.023(2)
C7 0.061(3) 0.044(2) 0.054(3) 0.019(2) 0.008(2) 0.019(2)
C8 0.052(2) 0.053(3) 0.041(2) 0.008(2) 0.0030(19) 0.019(2)
C9 0.048(2) 0.038(2) 0.069(3) 0.017(2) 0.016(2) 0.012(2)
C10 0.060(3) 0.065(3) 0.045(3) 0.025(2) 0.018(2) 0.028(2)
C11 0.040(2) 0.073(3) 0.059(3) 0.038(3) 0.016(2) 0.024(2)
C12 0.061(3) 0.050(3) 0.050(3) 0.004(2) 0.004(2) 0.023(2)
C13 0.058(3) 0.067(3) 0.065(3) 0.039(3) 0.029(3) 0.034(3)

loop_
_atom_type_symbol
_atom_type_description
_atom_type_scat_dispersion_real
_atom_type_scat_dispersion_imag
_atom_type_scat_source
Mo Mo -1.6832 0.6857 'International Tables Vol C Tables 4.2.6.8 and 6.1.1.4'
O O 0.0106 0.006 'International Tables Vol C Tables 4.2.6.8 and 6.1.1.4'
Cl Cl 0.1484 0.1585 'International Tables Vol C Tables 4.2.6.8 and 6.1.1.4'
C C 0.0033 0.0016 'International Tables Vol C Tables 4.2.6.8 and 6.1.1.4'
H H 0 0 'International Tables Vol C Tables 4.2.6.8 and 6.1.1.4'

loop_
_exptl_crystal_face_index_h
_exptl_crystal_face_index_k
_exptl_crystal_face_index_l
_exptl_crystal_face_perp_dist
9 -13 14 0.076
-9 12 -16 0.067
-1 -7 -12 0.084
1 20 26 0.083
6 1 -12 0.07
-9 -1 18 0.035
-15 -20 16 0.049
9 14 -7 0.073
5 -2 15 0.083
-2 5 -1 0.076
10 -29 -1 0.076

loop_
_geom_angle_atom_site_label_1
_geom_angle_atom_site_label_2
_geom_angle_atom_site_label_3
_geom_angle
C12 Mo1 C11 77.47(19)
C12 Mo1 C13 78.2(2)
C11 Mo1 C13 119.1(2)
C12 Mo1 C3 92.47(18)
C11 Mo1 C3 141.96(19)
C13 Mo1 C3 93.77(19)
C12 Mo1 C2 83.67(19)
C11 Mo1 C2 105.74(19)
C13 Mo1 C2 125.72(19)
C3 Mo1 C2 36.25(15)
C12 Mo1 C4 127.68(18)
C11 Mo1 C4 143.81(18)
C13 Mo1 C4 93.62(18)
C3 Mo1 C4 35.95(15)
C2 Mo1 C4 59.54(15)
C12 Mo1 C1 110.96(19)
C11 Mo1 C1 89.37(19)
C13 Mo1 C1 151.52(18)
C3 Mo1 C1 59.82(15)
C2 Mo1 C1 35.60(15)
C4 Mo1 C1 59.03(15)
C12 Mo1 C5 142.20(19)
C11 Mo1 C5 108.49(18)
C13 Mo1 C5 124.33(18)
C3 Mo1 C5 59.26(14)
C2 Mo1 C5 58.61(15)
C4 Mo1 C5 35.36(15)
C1 Mo1 C5 34.76(15)
C12 Mo1 Cl1 133.78(16)
C11 Mo1 Cl1 79.71(14)
C13 Mo1 Cl1 78.71(14)
C3 Mo1 Cl1 128.55(11)
C2 Mo1 Cl1 141.52(11)
C4 Mo1 Cl1 93.22(11)
C1 Mo1 Cl1 108.39(11)
C5 Mo1 Cl1 83.30(11)
C5 C1 C2 107.5(4)
C5 C1 C6 126.6(4)
C2 C1 C6 125.7(4)
C5 C1 Mo1 73.2(3)
C2 C1 Mo1 70.2(2)
C6 C1 Mo1 125.8(3)
C1 C2 C3 108.5(4)
C1 C2 C7 126.0(4)
C3 C2 C7 125.0(4)
C1 C2 Mo1 74.2(2)
C3 C2 Mo1 71.3(2)
C7 C2 Mo1 127.1(3)
C4 C3 C2 107.2(4)
C4 C3 C8 126.9(4)
C2 C3 C8 125.5(4)
C4 C3 Mo1 73.0(2)
C2 C3 Mo1 72.5(2)
C8 C3 Mo1 125.4(3)
C3 C4 C5 108.3(4)
C3 C4 C9 126.6(4)
C5 C4 C9 124.9(4)
C3 C4 Mo1 71.1(2)
C5 C4 Mo1 74.5(2)
C9 C4 Mo1 125.4(3)
C1 C5 C4 108.5(4)
C1 C5 C10 125.9(4)
C4 C5 C10 125.3(4)
C1 C5 Mo1 72.1(2)
C4 C5 Mo1 70.2(2)
C10 C5 Mo1 127.9(3)
C1 C6 H6A 109.5
C1 C6 H6B 109.5
H6A C6 H6B 109.5
C1 C6 H6C 109.5
H6A C6 H6C 109.5
H6B C6 H6C 109.5
C2 C7 H7A 109.5
C2 C7 H7B 109.5
H7A C7 H7B 109.5
C2 C7 H7C 109.5
H7A C7 H7C 109.5
H7B C7 H7C 109.5
C3 C8 H8A 109.5
C3 C8 H8B 109.5
H8A C8 H8B 109.5
C3 C8 H8C 109.5
H8A C8 H8C 109.5
H8B C8 H8C 109.5
C4 C9 H9A 109.5
C4 C9 H9B 109.5
H9A C9 H9B 109.5
C4 C9 H9C 109.5
H9A C9 H9C 109.5
H9B C9 H9C 109.5
C5 C10 H10A 109.5
C5 C10 H10B 109.5
H10A C10 H10B 109.5
C5 C10 H10C 109.5
H10A C10 H10C 109.5
H10B C10 H10C 109.5
O1 C11 Mo1 176.3(6)
O2 C12 Mo1 179.5(5)
O3 C13 Mo1 177.0(5)

loop_
_geom_bond_atom_site_label_1
_geom_bond_atom_site_label_2
_geom_bond_distance
Mo1 C12 2.025(6)
Mo1 C11 2.068(6)
Mo1 C13 2.073(7)
Mo1 C3 2.299(4)
Mo1 C2 2.316(4)
Mo1 C4 2.325(4)
Mo1 C1 2.368(4)
Mo1 C5 2.382(4)
Mo1 Cl1 2.5134(15)
O1 C11 1.030(6)
O2 C12 1.086(6)
O3 C13 1.016(7)
C1 C5 1.419(6)
C1 C2 1.433(6)
C1 C6 1.504(6)
C2 C3 1.436(6)
C2 C7 1.499(6)
C3 C4 1.427(6)
C3 C8 1.501(6)
C4 C5 1.430(6)
C4 C9 1.499(6)
C5 C10 1.501(6)
C6 H6A 0.98
C6 H6B 0.98
C6 H6C 0.98
C7 H7A 0.98
C7 H7B 0.98
C7 H7C 0.98
C8 H8A 0.98
C8 H8B 0.98
C8 H8C 0.98
C9 H9A 0.98
C9 H9B 0.98
C9 H9C 0.98
C10 H10A 0.98
C10 H10B 0.98
C10 H10C 0.98

loop_
_geom_torsion_atom_site_label_1
_geom_torsion_atom_site_label_2
_geom_torsion_atom_site_label_3
_geom_torsion_atom_site_label_4
_geom_torsion
C12 Mo1 C1 C5 -158.8(3)
C11 Mo1 C1 C5 124.9(3)
C13 Mo1 C1 C5 -54.4(4)
C3 Mo1 C1 C5 -78.5(3)
C2 Mo1 C1 C5 -116.3(3)
C4 Mo1 C1 C5 -36.5(2)
Cl1 Mo1 C1 C5 46.0(2)
C12 Mo1 C1 C2 -42.5(3)
C11 Mo1 C1 C2 -118.8(3)
C13 Mo1 C1 C2 61.9(4)
C3 Mo1 C1 C2 37.8(2)
C4 Mo1 C1 C2 79.8(3)
C5 Mo1 C1 C2 116.3(3)
Cl1 Mo1 C1 C2 162.3(2)
C12 Mo1 C1 C6 77.8(4)
C11 Mo1 C1 C6 1.5(4)
C13 Mo1 C1 C6 -177.8(4)
C3 Mo1 C1 C6 158.1(4)
C2 Mo1 C1 C6 120.3(5)
C4 Mo1 C1 C6 -159.9(4)
C5 Mo1 C1 C6 -123.4(5)
Cl1 Mo1 C1 C6 -77.4(4)
C5 C1 C2 C3 0.7(5)
C6 C1 C2 C3 176.1(4)
Mo1 C1 C2 C3 -63.4(3)
C5 C1 C2 C7 -171.2(4)
C6 C1 C2 C7 4.2(7)
Mo1 C1 C2 C7 124.7(5)
C5 C1 C2 Mo1 64.1(3)
C6 C1 C2 Mo1 -120.5(4)
C12 Mo1 C2 C1 140.6(3)
C11 Mo1 C2 C1 65.6(3)
C13 Mo1 C2 C1 -148.8(3)
C3 Mo1 C2 C1 -116.4(3)
C4 Mo1 C2 C1 -78.2(3)
C5 Mo1 C2 C1 -36.8(2)
Cl1 Mo1 C2 C1 -27.6(3)
C12 Mo1 C2 C3 -103.0(3)
C11 Mo1 C2 C3 -178.0(3)
C13 Mo1 C2 C3 -32.4(3)
C4 Mo1 C2 C3 38.2(2)
C1 Mo1 C2 C3 116.4(3)
C5 Mo1 C2 C3 79.6(3)
Cl1 Mo1 C2 C3 88.7(3)
C12 Mo1 C2 C7 17.2(4)
C11 Mo1 C2 C7 -57.9(4)
C13 Mo1 C2 C7 87.8(4)
C3 Mo1 C2 C7 120.2(5)
C4 Mo1 C2 C7 158.3(4)
C1 Mo1 C2 C7 -123.5(5)
C5 Mo1 C2 C7 -160.2(4)
Cl1 Mo1 C2 C7 -151.1(3)
C1 C2 C3 C4 0.1(5)
C7 C2 C3 C4 172.1(4)
Mo1 C2 C3 C4 -65.3(3)
C1 C2 C3 C8 -173.2(4)
C7 C2 C3 C8 -1.2(7)
Mo1 C2 C3 C8 121.5(5)
C1 C2 C3 Mo1 65.3(3)
C7 C2 C3 Mo1 -122.7(5)
C12 Mo1 C3 C4 -169.3(3)
C11 Mo1 C3 C4 117.9(3)
C13 Mo1 C3 C4 -91.0(3)
C2 Mo1 C3 C4 114.9(4)
C1 Mo1 C3 C4 77.8(3)
C5 Mo1 C3 C4 37.2(3)
Cl1 Mo1 C3 C4 -12.4(3)
C12 Mo1 C3 C2 75.8(3)
C11 Mo1 C3 C2 3.1(4)
C13 Mo1 C3 C2 154.1(3)
C4 Mo1 C3 C2 -114.9(4)
C1 Mo1 C3 C2 -37.1(2)
C5 Mo1 C3 C2 -77.7(3)
Cl1 Mo1 C3 C2 -127.3(2)
C12 Mo1 C3 C8 -45.8(4)
C11 Mo1 C3 C8 -118.5(4)
C13 Mo1 C3 C8 32.6(4)
C2 Mo1 C3 C8 -121.6(5)
C4 Mo1 C3 C8 123.6(5)
C1 Mo1 C3 C8 -158.7(4)
C5 Mo1 C3 C8 160.8(4)
Cl1 Mo1 C3 C8 111.2(4)
C2 C3 C4 C5 -0.8(5)
C8 C3 C4 C5 172.4(4)
Mo1 C3 C4 C5 -65.7(3)
C2 C3 C4 C9 -174.5(4)
C8 C3 C4 C9 -1.3(7)
Mo1 C3 C4 C9 120.6(5)
C2 C3 C4 Mo1 64.9(3)
C8 C3 C4 Mo1 -121.9(5)
C12 Mo1 C4 C3 13.5(4)
C11 Mo1 C4 C3 -112.8(3)
C13 Mo1 C4 C3 91.4(3)
C2 Mo1 C4 C3 -38.5(3)
C1 Mo1 C4 C3 -80.1(3)
C5 Mo1 C4 C3 -116.0(4)
Cl1 Mo1 C4 C3 170.3(2)
C12 Mo1 C4 C5 129.5(3)
C11 Mo1 C4 C5 3.3(4)
C13 Mo1 C4 C5 -152.5(3)
C3 Mo1 C4 C5 116.0(4)
C2 Mo1 C4 C5 77.6(3)
C1 Mo1 C4 C5 35.9(2)
Cl1 Mo1 C4 C5 -73.7(2)
C12 Mo1 C4 C9 -108.4(4)
C11 Mo1 C4 C9 125.3(4)
C13 Mo1 C4 C9 -30.5(4)
C3 Mo1 C4 C9 -121.9(5)
C2 Mo1 C4 C9 -160.4(4)
C1 Mo1 C4 C9 157.9(4)
C5 Mo1 C4 C9 122.0(5)
Cl1 Mo1 C4 C9 48.4(4)
C2 C1 C5 C4 -1.2(5)
C6 C1 C5 C4 -176.5(4)
Mo1 C1 C5 C4 61.0(3)
C2 C1 C5 C10 173.5(4)
C6 C1 C5 C10 -1.8(7)
Mo1 C1 C5 C10 -124.3(4)
C2 C1 C5 Mo1 -62.2(3)
C6 C1 C5 Mo1 122.5(5)
C3 C4 C5 C1 1.2(5)
C9 C4 C5 C1 175.1(4)
Mo1 C4 C5 C1 -62.3(3)
C3 C4 C5 C10 -173.5(4)
C9 C4 C5 C10 0.3(7)
Mo1 C4 C5 C10 123.0(4)
C3 C4 C5 Mo1 63.5(3)
C9 C4 C5 Mo1 -122.7(5)
C12 Mo1 C5 C1 33.5(4)
C11 Mo1 C5 C1 -59.8(3)
C13 Mo1 C5 C1 152.0(3)
C3 Mo1 C5 C1 80.3(3)
C2 Mo1 C5 C1 37.7(2)
C4 Mo1 C5 C1 118.1(4)
Cl1 Mo1 C5 C1 -136.6(2)
C12 Mo1 C5 C4 -84.6(4)
C11 Mo1 C5 C4 -178.0(3)
C13 Mo1 C5 C4 33.9(3)
C3 Mo1 C5 C4 -37.9(3)
C2 Mo1 C5 C4 -80.4(3)
C1 Mo1 C5 C4 -118.1(4)
Cl1 Mo1 C5 C4 105.3(2)
C12 Mo1 C5 C10 155.5(4)
C11 Mo1 C5 C10 62.1(4)
C13 Mo1 C5 C10 -86.0(4)
C3 Mo1 C5 C10 -157.8(5)
C2 Mo1 C5 C10 159.7(5)
C4 Mo1 C5 C10 -119.9(5)
C1 Mo1 C5 C10 122.0(5)
Cl1 Mo1 C5 C10 -14.6(4)
